data_7240641
loop_
_publ_author_name
'Urbanovsk\'y, Peter'
'Kotek, Jan'
'C\'isa\<rov\'a, Ivana'
'Hermann, Petr'

_publ_section_title
;
 Selective and clean synthesis of aminoalkyl-H-phosphinic acids from
 hypophosphorous acid by phospha-Mannich reaction
;
_journal_issue 36
_journal_name_full 'RSC Advances'
_journal_page_first 21329
_journal_page_last 21349
_journal_paper_doi 10.1039/D0RA03075A
_journal_volume 10
_journal_year 2020
_chemical_formula_moiety 'C22 H24 N O2 P, C H4 O'
_chemical_formula_sum 'C23 H28 N O3 P'
_chemical_formula_weight 397.43
_space_group_crystal_system triclinic
_space_group_IT_number 2
_space_group_name_Hall '-P 1'
_space_group_name_H-M_alt 'P -1'
_atom_sites_solution_hydrogens mixed
_atom_sites_solution_primary direct
_atom_sites_solution_secondary difmap
_audit_creation_method SHELXL-2014/7
_audit_update_record
;
2020-02-19 deposited with the CCDC.	2020-05-15 downloaded from the CCDC.
;
_cell_angle_alpha 73.496(2)
_cell_angle_beta 82.075(2)
_cell_angle_gamma 87.525(2)
_cell_formula_units_Z 2
_cell_length_a 9.7954(5)
_cell_length_b 9.9645(5)
_cell_length_c 11.1729(6)
_cell_measurement_reflns_used 9984
_cell_measurement_temperature 150(2)
_cell_measurement_theta_max 27.5371
_cell_measurement_theta_min 2.4340
_cell_volume 1035.62(9)
_computing_cell_refinement 'SAINT V8.38A (Bruker AXS Inc., 2017)'
_computing_data_collection 'Bruker Instrument Service V6.2.9'
_computing_data_reduction 'SAINT V8.38A (Bruker AXS Inc., 2017)'
_computing_structure_refinement 'SHELXL 2014/7 (Sheldrick, 2014)'
_computing_structure_solution 'SHELXT 2014/5 (Sheldrick, 2014)'
_diffrn_ambient_temperature 150(2)
_diffrn_detector_area_resol_mean 10.4167
_diffrn_measured_fraction_theta_full 0.998
_diffrn_measured_fraction_theta_max 0.998
_diffrn_measurement_device_type 'Bruker D8 VENTURE Kappa Duo PHOTON 100 CMOS'
_diffrn_measurement_method '\f and \w scans'
_diffrn_radiation_monochromator 'Quazar Mo multilayer optic'
_diffrn_radiation_type MoK\a
_diffrn_radiation_wavelength 0.71073
_diffrn_reflns_av_R_equivalents 0.0242
_diffrn_reflns_av_unetI/netI 0.0217
_diffrn_reflns_Laue_measured_fraction_full 0.998
_diffrn_reflns_Laue_measured_fraction_max 0.998
_diffrn_reflns_limit_h_max 10
_diffrn_reflns_limit_h_min -12
_diffrn_reflns_limit_k_max 12
_diffrn_reflns_limit_k_min -12
_diffrn_reflns_limit_l_max 14
_diffrn_reflns_limit_l_min -14
_diffrn_reflns_number 19211
_diffrn_reflns_point_group_measured_fraction_full 0.998
_diffrn_reflns_point_group_measured_fraction_max 0.998
_diffrn_reflns_theta_full 25.242
_diffrn_reflns_theta_max 27.548
_diffrn_reflns_theta_min 2.099
_diffrn_source 'I\mS micro-focus sealed tube'
_exptl_absorpt_coefficient_mu 0.156
_exptl_absorpt_correction_T_max 0.98
_exptl_absorpt_correction_T_min 0.95
_exptl_absorpt_correction_type multi-scan
_exptl_absorpt_process_details
;
SADABS-2016/2 - Bruker AXS area detector scaling and absorption correction
;
_exptl_crystal_colour colourless
_exptl_crystal_density_diffrn 1.275
_exptl_crystal_description prism
_exptl_crystal_F_000 424
_exptl_crystal_size_max 0.277
_exptl_crystal_size_mid 0.152
_exptl_crystal_size_min 0.140
_refine_diff_density_max 0.299
_refine_diff_density_min -0.344
_refine_diff_density_rms 0.045
_refine_ls_extinction_method none
_refine_ls_goodness_of_fit_ref 1.007
_refine_ls_hydrogen_treatment mixed
_refine_ls_matrix_type full
_refine_ls_number_parameters 266
_refine_ls_number_reflns 4763
_refine_ls_number_restraints 0
_refine_ls_restrained_S_all 1.007
_refine_ls_R_factor_all 0.0415
_refine_ls_R_factor_gt 0.0345
_refine_ls_shift/su_max 0.001
_refine_ls_shift/su_mean 0.000
_refine_ls_structure_factor_coef Fsqd
_refine_ls_weighting_details 'w=1/[\s^2^(Fo^2^)+(0.0407P)^2^+0.5483P] where P=(Fo^2^+2Fc^2^)/3'
_refine_ls_weighting_scheme calc
_refine_ls_wR_factor_gt 0.0857
_refine_ls_wR_factor_ref 0.0902
_reflns_Friedel_coverage 0.000
_reflns_number_gt 4190
_reflns_number_total 4763
_reflns_threshold_expression 'I > 2\s(I)'
_cod_data_source_file d0ra03075a3.cif
_cod_data_source_block dbabnpin
_cod_depositor_comments
;
The following automatic conversions were performed:

data item '_exptl_absorpt_correction_type' value 'Multi-Scan' was
changed to 'multi-scan' in accordance with the
/home/data/users/saulius/crontab/automatic-downloads/rss-feeds/RSC/lib/dictionaries/cif_core.dic
dictionary named 'cif_core.dic' version 2.4.2 last updated on
2011-04-26.

Automatic conversion script
Id: cif_fix_values 7556 2019-12-06 15:28:31Z antanas 

 Adding full bibliography for 7240636--7240653.cif.
;
_cod_database_code 7240641
_shelx_shelxl_version_number 2014/7
_shelx_space_group_comment
;
The symmetry employed for this shelxl refinement is uniquely defined
by the following loop, which should always be used as a source of
symmetry information in preference to the above space-group names.
They are only intended as comments.
;
_shelx_estimated_absorpt_t_min 0.958
_shelx_estimated_absorpt_t_max 0.978

loop_
_space_group_symop_operation_xyz
'x, y, z'
'-x, -y, -z'

loop_
_atom_site_label
_atom_site_type_symbol
_atom_site_fract_x
_atom_site_fract_y
_atom_site_fract_z
_atom_site_U_iso_or_equiv
_atom_site_adp_type
_atom_site_occupancy
_atom_site_site_symmetry_order
_atom_site_calc_flag
_atom_site_refinement_flags_posn
_atom_site_refinement_flags_adp
_atom_site_refinement_flags_occupancy
_atom_site_disorder_assembly
_atom_site_disorder_group
P1 P 0.69186(3) 0.47241(3) 0.31901(3) 0.01699(9) Uani 1 1 d . . . . .
H1 H 0.6460(15) 0.5051(15) 0.2066(13) 0.019(4) Uiso 1 1 d . . . . .
O11 O 0.57845(9) 0.40951(9) 0.42181(8) 0.0225(2) Uani 1 1 d . . . . .
O12 O 0.82437(10) 0.39503(10) 0.30759(9) 0.0272(2) Uani 1 1 d . . . . .
C2 C 0.72499(12) 0.64771(12) 0.33708(10) 0.0149(2) Uani 1 1 d . . . . .
H21 H 0.6586 0.7146 0.2902 0.018 Uiso 1 1 calc R U . . .
C21 C 0.87011(12) 0.70416(13) 0.28185(11) 0.0186(2) Uani 1 1 d . . . . .
H211 H 0.8870 0.7850 0.3127 0.022 Uiso 1 1 calc R U . . .
H212 H 0.9386 0.6306 0.3119 0.022 Uiso 1 1 calc R U . . .
C22 C 0.89016(12) 0.74958(13) 0.13884(11) 0.0185(2) Uani 1 1 d . . . . .
C23 C 0.82547(17) 0.86905(15) 0.07289(13) 0.0304(3) Uani 1 1 d . . . . .
H231 H 0.7640 0.9199 0.1175 0.036 Uiso 1 1 calc R U . . .
C24 C 0.8499(2) 0.91493(17) -0.05791(14) 0.0391(4) Uani 1 1 d . . . . .
H241 H 0.8060 0.9975 -0.1022 0.047 Uiso 1 1 calc R U . . .
C25 C 0.93804(17) 0.84046(17) -0.12360(13) 0.0343(3) Uani 1 1 d . . . . .
H251 H 0.9548 0.8718 -0.2129 0.041 Uiso 1 1 calc R U . . .
C26 C 1.00140(15) 0.72082(17) -0.05931(13) 0.0316(3) Uani 1 1 d . . . . .
H261 H 1.0612 0.6690 -0.1043 0.038 Uiso 1 1 calc R U . . .
C27 C 0.97794(14) 0.67571(15) 0.07162(12) 0.0250(3) Uani 1 1 d . . . . .
H271 H 1.0225 0.5934 0.1155 0.030 Uiso 1 1 calc R U . . .
N3 N 0.69054(10) 0.64261(10) 0.47482(9) 0.0145(2) Uani 1 1 d . . . . .
H31 H 0.6047(17) 0.6054(16) 0.5014(15) 0.024(4) Uiso 1 1 d . . . . .
C4 C 0.79028(13) 0.54830(13) 0.55416(11) 0.0188(2) Uani 1 1 d . . . . .
H41 H 0.8087 0.4635 0.5250 0.023 Uiso 1 1 calc R U . . .
H42 H 0.8787 0.5981 0.5415 0.023 Uiso 1 1 calc R U . . .
C5 C 0.73669(12) 0.50475(13) 0.69259(11) 0.0179(2) Uani 1 1 d . . . . .
C6 C 0.66384(15) 0.38038(14) 0.74415(12) 0.0252(3) Uani 1 1 d . . . . .
H61 H 0.6461 0.3250 0.6915 0.030 Uiso 1 1 calc R U . . .
C7 C 0.61682(16) 0.33656(15) 0.87223(13) 0.0298(3) Uani 1 1 d . . . . .
H71 H 0.5681 0.2509 0.9071 0.036 Uiso 1 1 calc R U . . .
C8 C 0.64118(14) 0.41812(15) 0.94910(12) 0.0258(3) Uani 1 1 d . . . . .
H81 H 0.6082 0.3888 1.0365 0.031 Uiso 1 1 calc R U . . .
C9 C 0.71333(14) 0.54196(14) 0.89875(12) 0.0234(3) Uani 1 1 d . . . . .
H91 H 0.7295 0.5979 0.9515 0.028 Uiso 1 1 calc R U . . .
C10 C 0.76232(13) 0.58478(13) 0.77084(11) 0.0203(3) Uani 1 1 d . . . . .
H101 H 0.8135 0.6690 0.7368 0.024 Uiso 1 1 calc R U . . .
C11 C 0.68310(13) 0.78530(12) 0.50083(11) 0.0170(2) Uani 1 1 d . . . . .
H111 H 0.6275 0.7763 0.5837 0.020 Uiso 1 1 calc R U . . .
H112 H 0.7774 0.8130 0.5064 0.020 Uiso 1 1 calc R U . . .
C12 C 0.62192(12) 0.89977(12) 0.40328(11) 0.0164(2) Uani 1 1 d . . . . .
C13 C 0.48552(13) 0.89395(13) 0.38308(12) 0.0197(2) Uani 1 1 d . . . . .
H131 H 0.4293 0.8171 0.4317 0.024 Uiso 1 1 calc R U . . .
C14 C 0.43157(14) 1.00050(14) 0.29174(12) 0.0240(3) Uani 1 1 d . . . . .
H141 H 0.3392 0.9948 0.2766 0.029 Uiso 1 1 calc R U . . .
C15 C 0.51162(15) 1.11515(14) 0.22259(13) 0.0259(3) Uani 1 1 d . . . . .
H151 H 0.4744 1.1874 0.1599 0.031 Uiso 1 1 calc R U . . .
C16 C 0.64585(15) 1.12390(14) 0.24520(13) 0.0265(3) Uani 1 1 d . . . . .
H161 H 0.7003 1.2034 0.1998 0.032 Uiso 1 1 calc R U . . .
C17 C 0.70059(13) 1.01596(13) 0.33464(12) 0.0224(3) Uani 1 1 d . . . . .
H171 H 0.7932 1.0216 0.3491 0.027 Uiso 1 1 calc R U . . .
O1M O 0.98315(11) 0.20877(13) 0.44355(12) 0.0430(3) Uani 1 1 d . . . . .
H1M H 0.934(2) 0.266(2) 0.398(2) 0.051(6) Uiso 1 1 d . . . . .
C1M C 0.89511(15) 0.13605(17) 0.55085(14) 0.0323(3) Uani 1 1 d . . . . .
H11M H 0.8061 0.1206 0.5263 0.049 Uiso 1 1 calc R U . . .
H12M H 0.8812 0.1913 0.6115 0.049 Uiso 1 1 calc R U . . .
H13M H 0.9367 0.0456 0.5895 0.049 Uiso 1 1 calc R U . . .

loop_
_atom_site_aniso_label
_atom_site_aniso_U_11
_atom_site_aniso_U_22
_atom_site_aniso_U_33
_atom_site_aniso_U_23
_atom_site_aniso_U_13
_atom_site_aniso_U_12
P1 0.02041(16) 0.01646(15) 0.01363(15) -0.00543(11) 0.00160(11) 0.00096(11)
O11 0.0219(4) 0.0209(4) 0.0234(5) -0.0076(4) 0.0052(4) -0.0033(4)
O12 0.0277(5) 0.0214(5) 0.0281(5) -0.0062(4) 0.0075(4) 0.0058(4)
C2 0.0172(5) 0.0172(5) 0.0098(5) -0.0040(4) -0.0003(4) 0.0016(4)
C21 0.0169(6) 0.0237(6) 0.0138(5) -0.0042(5) 0.0001(4) -0.0013(5)
C22 0.0182(6) 0.0210(6) 0.0148(5) -0.0037(5) 0.0017(4) -0.0048(5)
C23 0.0432(8) 0.0261(7) 0.0198(6) -0.0052(5) -0.0025(6) 0.0067(6)
C24 0.0609(11) 0.0304(8) 0.0214(7) 0.0013(6) -0.0085(7) 0.0018(7)
C25 0.0458(9) 0.0400(8) 0.0141(6) -0.0034(6) 0.0027(6) -0.0175(7)
C26 0.0294(7) 0.0433(8) 0.0225(7) -0.0146(6) 0.0096(5) -0.0092(6)
C27 0.0219(6) 0.0302(7) 0.0216(6) -0.0077(5) 0.0027(5) 0.0005(5)
N3 0.0159(5) 0.0166(5) 0.0104(4) -0.0038(4) 0.0002(4) 0.0012(4)
C4 0.0194(6) 0.0221(6) 0.0137(5) -0.0037(4) -0.0026(4) 0.0049(5)
C5 0.0182(6) 0.0199(6) 0.0135(5) -0.0020(4) -0.0022(4) 0.0038(4)
C6 0.0333(7) 0.0212(6) 0.0205(6) -0.0043(5) -0.0039(5) -0.0018(5)
C7 0.0346(8) 0.0237(7) 0.0242(7) 0.0028(5) 0.0007(6) -0.0049(6)
C8 0.0268(7) 0.0305(7) 0.0141(6) 0.0008(5) 0.0011(5) 0.0049(5)
C9 0.0262(6) 0.0288(7) 0.0153(6) -0.0064(5) -0.0035(5) 0.0041(5)
C10 0.0213(6) 0.0224(6) 0.0156(6) -0.0025(5) -0.0026(5) -0.0006(5)
C11 0.0202(6) 0.0171(5) 0.0153(5) -0.0071(4) -0.0027(4) 0.0010(4)
C12 0.0198(6) 0.0160(5) 0.0143(5) -0.0069(4) -0.0002(4) 0.0016(4)
C13 0.0195(6) 0.0174(6) 0.0208(6) -0.0043(5) 0.0000(5) -0.0006(5)
C14 0.0208(6) 0.0249(6) 0.0250(6) -0.0047(5) -0.0043(5) 0.0031(5)
C15 0.0310(7) 0.0196(6) 0.0230(6) -0.0011(5) -0.0016(5) 0.0062(5)
C16 0.0300(7) 0.0172(6) 0.0280(7) -0.0020(5) 0.0027(5) -0.0034(5)
C17 0.0212(6) 0.0206(6) 0.0254(6) -0.0072(5) -0.0010(5) -0.0025(5)
O1M 0.0187(5) 0.0482(7) 0.0462(7) 0.0108(6) -0.0007(5) -0.0009(5)
C1M 0.0269(7) 0.0368(8) 0.0308(7) -0.0053(6) -0.0032(6) -0.0035(6)

loop_
_atom_type_symbol
_atom_type_description
_atom_type_scat_dispersion_real
_atom_type_scat_dispersion_imag
_atom_type_scat_source
C C 0.0033 0.0016 'International Tables Vol C Tables 4.2.6.8 and 6.1.1.4'
H H 0.0000 0.0000 'International Tables Vol C Tables 4.2.6.8 and 6.1.1.4'
N N 0.0061 0.0033 'International Tables Vol C Tables 4.2.6.8 and 6.1.1.4'
O O 0.0106 0.0060 'International Tables Vol C Tables 4.2.6.8 and 6.1.1.4'
P P 0.1023 0.0942 'International Tables Vol C Tables 4.2.6.8 and 6.1.1.4'

loop_
_geom_angle_atom_site_label_1
_geom_angle_atom_site_label_2
_geom_angle_atom_site_label_3
_geom_angle
_geom_angle_site_symmetry_1
_geom_angle_site_symmetry_3
_geom_angle_publ_flag
O12 P1 O11 119.73(5) . . ?
O12 P1 C2 109.84(6) . . ?
O11 P1 C2 105.84(5) . . ?
O12 P1 H1 107.3(6) . . ?
O11 P1 H1 110.4(6) . . ?
C2 P1 H1 102.3(6) . . ?
N3 C2 C21 112.36(9) . . ?
N3 C2 P1 108.74(7) . . ?
C21 C2 P1 114.27(8) . . ?
N3 C2 H21 107.0 . . ?
C21 C2 H21 107.0 . . ?
P1 C2 H21 107.0 . . ?
C22 C21 C2 112.42(10) . . ?
C22 C21 H211 109.1 . . ?
C2 C21 H211 109.1 . . ?
C22 C21 H212 109.1 . . ?
C2 C21 H212 109.1 . . ?
H211 C21 H212 107.9 . . ?
C27 C22 C23 118.69(12) . . ?
C27 C22 C21 120.63(11) . . ?
C23 C22 C21 120.62(11) . . ?
C22 C23 C24 120.59(14) . . ?
C22 C23 H231 119.7 . . ?
C24 C23 H231 119.7 . . ?
C25 C24 C23 120.05(14) . . ?
C25 C24 H241 120.0 . . ?
C23 C24 H241 120.0 . . ?
C26 C25 C24 119.88(13) . . ?
C26 C25 H251 120.1 . . ?
C24 C25 H251 120.1 . . ?
C25 C26 C27 120.04(14) . . ?
C25 C26 H261 120.0 . . ?
C27 C26 H261 120.0 . . ?
C22 C27 C26 120.74(13) . . ?
C22 C27 H271 119.6 . . ?
C26 C27 H271 119.6 . . ?
C2 N3 C4 111.28(9) . . ?
C2 N3 C11 114.70(9) . . ?
C4 N3 C11 109.54(9) . . ?
C2 N3 H31 107.2(10) . . ?
C4 N3 H31 108.0(10) . . ?
C11 N3 H31 105.8(10) . . ?
C5 C4 N3 112.89(9) . . ?
C5 C4 H41 109.0 . . ?
N3 C4 H41 109.0 . . ?
C5 C4 H42 109.0 . . ?
N3 C4 H42 109.0 . . ?
H41 C4 H42 107.8 . . ?
C6 C5 C10 119.22(11) . . ?
C6 C5 C4 119.61(11) . . ?
C10 C5 C4 121.14(11) . . ?
C7 C6 C5 120.46(13) . . ?
C7 C6 H61 119.8 . . ?
C5 C6 H61 119.8 . . ?
C8 C7 C6 119.86(13) . . ?
C8 C7 H71 120.1 . . ?
C6 C7 H71 120.1 . . ?
C9 C8 C7 120.13(12) . . ?
C9 C8 H81 119.9 . . ?
C7 C8 H81 119.9 . . ?
C8 C9 C10 120.03(12) . . ?
C8 C9 H91 120.0 . . ?
C10 C9 H91 120.0 . . ?
C9 C10 C5 120.29(12) . . ?
C9 C10 H101 119.9 . . ?
C5 C10 H101 119.9 . . ?
C12 C11 N3 114.41(9) . . ?
C12 C11 H111 108.7 . . ?
N3 C11 H111 108.7 . . ?
C12 C11 H112 108.7 . . ?
N3 C11 H112 108.7 . . ?
H111 C11 H112 107.6 . . ?
C17 C12 C13 118.96(11) . . ?
C17 C12 C11 119.93(11) . . ?
C13 C12 C11 121.08(11) . . ?
C14 C13 C12 120.03(12) . . ?
C14 C13 H131 120.0 . . ?
C12 C13 H131 120.0 . . ?
C15 C14 C13 120.48(12) . . ?
C15 C14 H141 119.8 . . ?
C13 C14 H141 119.8 . . ?
C16 C15 C14 119.77(12) . . ?
C16 C15 H151 120.1 . . ?
C14 C15 H151 120.1 . . ?
C15 C16 C17 119.68(12) . . ?
C15 C16 H161 120.2 . . ?
C17 C16 H161 120.2 . . ?
C16 C17 C12 121.02(12) . . ?
C16 C17 H171 119.5 . . ?
C12 C17 H171 119.5 . . ?
C1M O1M H1M 106.5(14) . . ?
O1M C1M H11M 109.5 . . ?
O1M C1M H12M 109.5 . . ?
H11M C1M H12M 109.5 . . ?
O1M C1M H13M 109.5 . . ?
H11M C1M H13M 109.5 . . ?
H12M C1M H13M 109.5 . . ?

loop_
_geom_bond_atom_site_label_1
_geom_bond_atom_site_label_2
_geom_bond_distance
_geom_bond_site_symmetry_2
_geom_bond_publ_flag
P1 O12 1.4898(10) . ?
P1 O11 1.4985(9) . ?
P1 C2 1.8613(12) . ?
P1 H1 1.340(14) . ?
C2 N3 1.5162(14) . ?
C2 C21 1.5323(16) . ?
C2 H21 1.0000 . ?
C21 C22 1.5187(16) . ?
C21 H211 0.9900 . ?
C21 H212 0.9900 . ?
C22 C27 1.3880(18) . ?
C22 C23 1.3882(19) . ?
C23 C24 1.391(2) . ?
C23 H231 0.9500 . ?
C24 C25 1.384(2) . ?
C24 H241 0.9500 . ?
C25 C26 1.377(2) . ?
C25 H251 0.9500 . ?
C26 C27 1.3920(19) . ?
C26 H261 0.9500 . ?
C27 H271 0.9500 . ?
N3 C4 1.5198(15) . ?
N3 C11 1.5269(15) . ?
N3 H31 0.910(17) . ?
C4 C5 1.5068(16) . ?
C4 H41 0.9900 . ?
C4 H42 0.9900 . ?
C5 C6 1.3908(18) . ?
C5 C10 1.3919(18) . ?
C6 C7 1.3896(19) . ?
C6 H61 0.9500 . ?
C7 C8 1.387(2) . ?
C7 H71 0.9500 . ?
C8 C9 1.382(2) . ?
C8 H81 0.9500 . ?
C9 C10 1.3917(17) . ?
C9 H91 0.9500 . ?
C10 H101 0.9500 . ?
C11 C12 1.5042(16) . ?
C11 H111 0.9900 . ?
C11 H112 0.9900 . ?
C12 C17 1.3900(17) . ?
C12 C13 1.3917(17) . ?
C13 C14 1.3902(18) . ?
C13 H131 0.9500 . ?
C14 C15 1.3877(19) . ?
C14 H141 0.9500 . ?
C15 C16 1.384(2) . ?
C15 H151 0.9500 . ?
C16 C17 1.3893(19) . ?
C16 H161 0.9500 . ?
C17 H171 0.9500 . ?
O1M C1M 1.4077(18) . ?
O1M H1M 0.84(2) . ?
C1M H11M 0.9800 . ?
C1M H12M 0.9800 . ?
C1M H13M 0.9800 . ?
